data_7207694
loop_
_publ_author_name
'Yang, Liupan'
'Shi, Daxin'
'Chen, Shu'
'Chai, Hongxin'
'Huang, Danfei'
'Zhang, Qi'
'Li, Jiarong'

_publ_section_title
;
 Microwave-assisted synthesis of
 2,3-dihydropyrido[2,3-d]pyrimidin-4(1H)-ones catalyzed by DBU in aqueous
 medium
;
_journal_issue 4
_journal_name_full 'Green Chemistry'
_journal_page_first 945
_journal_paper_doi 10.1039/c2gc16469h
_journal_volume 14
_journal_year 2012
_chemical_formula_sum 'C23 H28 Cl N3 O2'
_chemical_formula_weight 413.93
_chemical_name_systematic
;
?
;
_space_group_IT_number 2
_symmetry_cell_setting triclinic
_symmetry_space_group_name_Hall '-P 1'
_symmetry_space_group_name_H-M 'P -1'
_atom_sites_solution_hydrogens geom
_atom_sites_solution_primary direct
_atom_sites_solution_secondary difmap
_audit_creation_method SHELXL-97
_cell_angle_alpha 98.611(2)
_cell_angle_beta 99.924(3)
_cell_angle_gamma 110.707(3)
_cell_formula_units_Z 2
_cell_length_a 8.355(2)
_cell_length_b 10.746(3)
_cell_length_c 12.843(4)
_cell_measurement_reflns_used 3355
_cell_measurement_temperature 153(2)
_cell_measurement_theta_max 29.120
_cell_measurement_theta_min 2.683
_cell_volume 1034.3(5)
_computing_cell_refinement 'CrystalClear (Rigaku Inc., 2008)'
_computing_data_collection 'CrystalClear (Rigaku Inc., 2008)'
_computing_data_reduction 'CrystalClear (Rigaku Inc., 2008)'
_computing_structure_refinement 'SHELXL-97 (Sheldrick, 1997)'
_computing_structure_solution 'SHELXS-97 (Sheldrick, 1990)'
_diffrn_ambient_temperature 153(2)
_diffrn_detector_area_resol_mean 28.5714
_diffrn_measured_fraction_theta_full 0.968
_diffrn_measured_fraction_theta_max 0.968
_diffrn_measurement_device_type AFC10/Saturn724+
_diffrn_measurement_method 'phi and omega scans'
_diffrn_radiation_monochromator graphite
_diffrn_radiation_source 'Rotating Anode'
_diffrn_radiation_type MoK\a
_diffrn_radiation_wavelength 0.71073
_diffrn_reflns_av_R_equivalents 0.0299
_diffrn_reflns_av_sigmaI/netI 0.0481
_diffrn_reflns_limit_h_max 11
_diffrn_reflns_limit_h_min -11
_diffrn_reflns_limit_k_max 14
_diffrn_reflns_limit_k_min -14
_diffrn_reflns_limit_l_max 17
_diffrn_reflns_limit_l_min -16
_diffrn_reflns_number 11424
_diffrn_reflns_theta_full 29.14
_diffrn_reflns_theta_max 29.14
_diffrn_reflns_theta_min 2.34
_diffrn_standards_decay_% 0
_diffrn_standards_interval_count 0
_diffrn_standards_interval_time 0
_diffrn_standards_number 0
_exptl_absorpt_coefficient_mu 0.210
_exptl_absorpt_correction_T_max 0.9796
_exptl_absorpt_correction_T_min 0.9346
_exptl_absorpt_correction_type multi-scan
_exptl_crystal_colour Colorless
_exptl_crystal_density_diffrn 1.329
_exptl_crystal_density_method 'not measured'
_exptl_crystal_description Block
_exptl_crystal_F_000 440
_exptl_crystal_size_max 0.33
_exptl_crystal_size_mid 0.30
_exptl_crystal_size_min 0.10
_refine_diff_density_max 0.400
_refine_diff_density_min -0.321
_refine_diff_density_rms 0.058
_refine_ls_extinction_method none
_refine_ls_goodness_of_fit_ref 1.001
_refine_ls_hydrogen_treatment mixed
_refine_ls_matrix_type full
_refine_ls_number_parameters 272
_refine_ls_number_reflns 5406
_refine_ls_number_restraints 0
_refine_ls_restrained_S_all 1.001
_refine_ls_R_factor_all 0.0662
_refine_ls_R_factor_gt 0.0464
_refine_ls_shift/su_max 0.001
_refine_ls_shift/su_mean 0.000
_refine_ls_structure_factor_coef Fsqd
_refine_ls_weighting_details 'calc w=1/[\s^2^(Fo^2^)+(0.0536P)^2^+0.2960P] where P=(Fo^2^+2Fc^2^)/3'
_refine_ls_weighting_scheme calc
_refine_ls_wR_factor_gt 0.1083
_refine_ls_wR_factor_ref 0.1160
_reflns_number_gt 4046
_reflns_number_total 5406
_reflns_threshold_expression >2sigma(I)
_cod_data_source_file c2gc16469h.txt
_cod_data_source_block bo1428
_cod_depositor_comments
;
The following automatic conversions were performed:

'_symmetry_cell_setting' value 'Triclinic' changed to 'triclinic'
according to /home/saulius/struct/CIF-dictionaries/cif_core.dic
dictionary named 'cif_core.dic' version 2.4.1 from 2010-06-29.

Automatic conversion script
Id: cif_fix_values 1715 2011-07-08 13:25:40Z adriana 

The following automatic conversions were performed:

'_exptl_absorpt_correction_type' value 'Multi-scans' was replaced
with the value 'multi-scan' as specified in the replacement file
'src/cod-tools/trunk/data/replacement-values/replacement_values.lst'.

Automatic conversion script
Id: cif_fix_values 5376 2017-05-30 11:51:03Z andrius 
;
_cod_original_sg_symbol_H-M P-1
_cod_database_code 7207694

loop_
_symmetry_equiv_pos_as_xyz
'x, y, z'
'-x, -y, -z'

loop_
_atom_site_label
_atom_site_type_symbol
_atom_site_fract_x
_atom_site_fract_y
_atom_site_fract_z
_atom_site_U_iso_or_equiv
_atom_site_adp_type
_atom_site_occupancy
_atom_site_symmetry_multiplicity
_atom_site_calc_flag
_atom_site_refinement_flags
Cl1 Cl 0.47155(5) 0.94837(4) 0.86693(3) 0.02674(12) Uani 1 1 d .
O1 O 0.79191(15) 0.90076(13) 0.52609(9) 0.0309(3) Uani 1 1 d .
O2 O 0.31427(19) 0.50545(13) 0.98262(10) 0.0347(3) Uani 1 1 d .
H2 H 0.3669 0.5054 1.0446 0.042 Uiso 1 1 calc R
N1 N 0.44526(16) 0.53913(13) 0.21298(10) 0.0172(3) Uani 1 1 d .
N2 N 0.74050(17) 0.66897(14) 0.23332(11) 0.0203(3) Uani 1 1 d .
N3 N 0.90071(18) 0.85539(15) 0.38323(11) 0.0263(3) Uani 1 1 d .
C1 C 0.30338(19) 0.50079(15) 0.25546(12) 0.0164(3) Uani 1 1 d .
C2 C 0.1437(2) 0.38199(17) 0.18348(13) 0.0221(3) Uani 1 1 d .
H2A H 0.1830 0.3164 0.1437 0.051 Uiso 1 1 calc R
H2B H 0.0807 0.4159 0.1292 0.051 Uiso 1 1 calc R
C3 C 0.0171(2) 0.30833(18) 0.24700(14) 0.0277(4) Uani 1 1 d .
H3A H -0.0929 0.2406 0.1961 0.064 Uiso 1 1 calc R
H3B H 0.0712 0.2590 0.2913 0.064 Uiso 1 1 calc R
C4 C -0.0250(2) 0.41052(19) 0.32024(14) 0.0288(4) Uani 1 1 d .
H4A H -0.1146 0.3615 0.3571 0.066 Uiso 1 1 calc R
H4B H -0.0748 0.4622 0.2760 0.066 Uiso 1 1 calc R
C5 C 0.1414(2) 0.50988(17) 0.40530(13) 0.0221(3) Uani 1 1 d .
H5A H 0.1176 0.5879 0.4403 0.051 Uiso 1 1 calc R
H5B H 0.1698 0.4628 0.4622 0.051 Uiso 1 1 calc R
C6 C 0.30015(19) 0.56401(15) 0.35775(12) 0.0158(3) Uani 1 1 d .
C7 C 0.45316(19) 0.67574(15) 0.41848(11) 0.0146(3) Uani 1 1 d .
C8 C 0.60154(19) 0.71667(15) 0.37576(11) 0.0162(3) Uani 1 1 d .
C9 C 0.59371(19) 0.64248(15) 0.27332(12) 0.0159(3) Uani 1 1 d .
C10 C 0.7697(2) 0.83111(16) 0.43461(12) 0.0206(3) Uani 1 1 d .
C11 C 0.88819(19) 0.80214(15) 0.26948(12) 0.0175(3) Uani 1 1 d .
C12 C 1.0627(2) 0.78831(17) 0.26423(13) 0.0225(3) Uani 1 1 d .
H12A H 1.1610 0.8748 0.3051 0.052 Uiso 1 1 calc R
H12B H 1.0714 0.7151 0.3006 0.052 Uiso 1 1 calc R
C13 C 1.0842(2) 0.75558(19) 0.14924(14) 0.0300(4) Uani 1 1 d .
H13A H 1.2038 0.7565 0.1521 0.069 Uiso 1 1 calc R
H13B H 0.9973 0.6629 0.1109 0.069 Uiso 1 1 calc R
C14 C 1.0572(2) 0.8594(2) 0.08717(15) 0.0355(5) Uani 1 1 d .
H14A H 1.1508 0.9508 0.1217 0.082 Uiso 1 1 calc R
H14B H 1.0660 0.8341 0.0116 0.082 Uiso 1 1 calc R
C15 C 0.8780(3) 0.8646(2) 0.08627(15) 0.0330(4) Uani 1 1 d .
H15A H 0.7843 0.7746 0.0480 0.076 Uiso 1 1 calc R
H15B H 0.8631 0.9335 0.0465 0.076 Uiso 1 1 calc R
C16 C 0.8598(2) 0.90153(18) 0.20187(15) 0.0276(4) Uani 1 1 d .
H16A H 0.7406 0.9014 0.1992 0.064 Uiso 1 1 calc R
H16B H 0.9470 0.9950 0.2376 0.064 Uiso 1 1 calc R
C17 C 0.45493(18) 0.74436(15) 0.52921(12) 0.0158(3) Uani 1 1 d .
C18 C 0.3998(2) 0.85132(16) 0.54471(13) 0.0213(3) Uani 1 1 d .
H18 H 0.3580 0.8816 0.4838 0.026 Uiso 1 1 calc R
C19 C 0.4050(2) 0.91522(17) 0.64851(13) 0.0232(3) Uani 1 1 d .
H19 H 0.3686 0.9896 0.6589 0.028 Uiso 1 1 calc R
C20 C 0.4638(2) 0.86884(16) 0.73632(12) 0.0185(3) Uani 1 1 d .
C21 C 0.5142(2) 0.75973(18) 0.72245(13) 0.0235(3) Uani 1 1 d .
H21 H 0.5521 0.7276 0.7833 0.028 Uiso 1 1 calc R
C22 C 0.5089(2) 0.69730(17) 0.61844(13) 0.0215(3) Uani 1 1 d .
H22 H 0.5426 0.6215 0.6082 0.026 Uiso 1 1 calc R
C23 C 0.3592(3) 0.6407(2) 0.97101(16) 0.0354(4) Uani 1 1 d .
H23A H 0.3591 0.6981 1.0379 0.042 Uiso 1 1 calc R
H23B H 0.2729 0.6434 0.9101 0.042 Uiso 1 1 calc R
H23C H 0.4769 0.6748 0.9570 0.042 Uiso 1 1 calc R
H3N H 0.996(3) 0.926(2) 0.4156(17) 0.037(6) Uiso 1 1 d .
H2N H 0.723(3) 0.621(2) 0.1703(18) 0.037(6) Uiso 1 1 d .

loop_
_atom_site_aniso_label
_atom_site_aniso_U_11
_atom_site_aniso_U_22
_atom_site_aniso_U_33
_atom_site_aniso_U_23
_atom_site_aniso_U_13
_atom_site_aniso_U_12
Cl1 0.0278(2) 0.0350(2) 0.01447(18) -0.00310(16) 0.00581(14) 0.01207(18)
O1 0.0215(6) 0.0325(7) 0.0195(6) -0.0107(5) 0.0082(5) -0.0067(5)
O2 0.0462(8) 0.0288(7) 0.0160(6) 0.0007(5) 0.0045(5) 0.0024(6)
N1 0.0160(6) 0.0174(6) 0.0131(6) -0.0001(5) 0.0027(5) 0.0024(5)
N2 0.0172(6) 0.0201(7) 0.0155(6) -0.0041(5) 0.0071(5) -0.0005(5)
N3 0.0175(7) 0.0280(8) 0.0174(7) -0.0082(6) 0.0068(5) -0.0056(6)
C1 0.0145(7) 0.0161(7) 0.0149(7) 0.0020(6) 0.0024(5) 0.0027(6)
C2 0.0159(7) 0.0225(8) 0.0179(7) -0.0028(6) 0.0026(6) -0.0007(6)
C3 0.0208(8) 0.0230(9) 0.0267(9) -0.0027(7) 0.0062(6) -0.0031(7)
C4 0.0169(8) 0.0318(10) 0.0272(9) -0.0013(7) 0.0077(6) -0.0007(7)
C5 0.0170(7) 0.0231(8) 0.0192(8) 0.0002(6) 0.0073(6) 0.0002(6)
C6 0.0151(7) 0.0156(7) 0.0146(7) 0.0030(6) 0.0041(5) 0.0036(6)
C7 0.0163(7) 0.0142(7) 0.0119(6) 0.0020(5) 0.0036(5) 0.0048(6)
C8 0.0145(7) 0.0165(7) 0.0127(7) 0.0005(5) 0.0027(5) 0.0019(6)
C9 0.0154(7) 0.0155(7) 0.0145(7) 0.0020(6) 0.0043(5) 0.0034(6)
C10 0.0166(7) 0.0204(8) 0.0170(7) -0.0012(6) 0.0047(6) 0.0001(6)
C11 0.0146(7) 0.0178(8) 0.0147(7) -0.0020(6) 0.0050(5) 0.0015(6)
C12 0.0158(7) 0.0264(9) 0.0226(8) 0.0017(7) 0.0049(6) 0.0066(6)
C13 0.0192(8) 0.0363(10) 0.0286(9) -0.0055(8) 0.0106(7) 0.0068(7)
C14 0.0298(9) 0.0410(11) 0.0209(9) 0.0027(8) 0.0111(7) -0.0041(8)
C15 0.0352(10) 0.0321(10) 0.0262(9) 0.0132(8) 0.0044(7) 0.0054(8)
C16 0.0294(9) 0.0218(8) 0.0309(9) 0.0041(7) 0.0067(7) 0.0100(7)
C17 0.0132(6) 0.0162(7) 0.0143(7) 0.0013(6) 0.0050(5) 0.0014(6)
C18 0.0266(8) 0.0219(8) 0.0159(7) 0.0037(6) 0.0049(6) 0.0104(7)
C19 0.0286(8) 0.0232(8) 0.0197(8) 0.0017(6) 0.0066(6) 0.0133(7)
C20 0.0171(7) 0.0217(8) 0.0124(7) -0.0016(6) 0.0049(5) 0.0043(6)
C21 0.0286(8) 0.0316(9) 0.0141(7) 0.0063(6) 0.0058(6) 0.0153(7)
C22 0.0280(8) 0.0232(8) 0.0190(7) 0.0051(6) 0.0075(6) 0.0156(7)
C23 0.0419(11) 0.0360(11) 0.0300(10) 0.0065(8) 0.0069(8) 0.0185(9)

loop_
_atom_type_symbol
_atom_type_description
_atom_type_scat_dispersion_real
_atom_type_scat_dispersion_imag
_atom_type_scat_source
C C 0.0033 0.0016 'International Tables Vol C Tables 4.2.6.8 and 6.1.1.4'
H H 0.0000 0.0000 'International Tables Vol C Tables 4.2.6.8 and 6.1.1.4'
N N 0.0061 0.0033 'International Tables Vol C Tables 4.2.6.8 and 6.1.1.4'
O O 0.0106 0.0060 'International Tables Vol C Tables 4.2.6.8 and 6.1.1.4'
Cl Cl 0.1484 0.1585 'International Tables Vol C Tables 4.2.6.8 and 6.1.1.4'

loop_
_geom_angle_atom_site_label_1
_geom_angle_atom_site_label_2
_geom_angle_atom_site_label_3
_geom_angle
C23 O2 H2 109.5
C9 N1 C1 118.31(13)
C9 N2 C11 121.34(13)
C9 N2 H2N 114.5(14)
C11 N2 H2N 119.1(14)
C10 N3 C11 127.65(13)
C10 N3 H3N 115.6(14)
C11 N3 H3N 114.6(14)
N1 C1 C6 123.80(13)
N1 C1 C2 114.91(13)
C6 C1 C2 121.29(13)
C1 C2 C3 112.60(13)
C1 C2 H2A 109.1
C3 C2 H2A 109.1
C1 C2 H2B 109.1
C3 C2 H2B 109.1
H2A C2 H2B 107.8
C4 C3 C2 109.83(15)
C4 C3 H3A 109.7
C2 C3 H3A 109.7
C4 C3 H3B 109.7
C2 C3 H3B 109.7
H3A C3 H3B 108.2
C3 C4 C5 110.56(14)
C3 C4 H4A 109.5
C5 C4 H4A 109.5
C3 C4 H4B 109.5
C5 C4 H4B 109.5
H4A C4 H4B 108.1
C6 C5 C4 113.04(13)
C6 C5 H5A 109.0
C4 C5 H5A 109.0
C6 C5 H5B 109.0
C4 C5 H5B 109.0
H5A C5 H5B 107.8
C1 C6 C7 117.62(13)
C1 C6 C5 121.61(13)
C7 C6 C5 120.68(13)
C8 C7 C6 119.31(13)
C8 C7 C17 121.71(12)
C6 C7 C17 118.93(13)
C7 C8 C9 118.67(13)
C7 C8 C10 123.20(13)
C9 C8 C10 118.08(13)
N1 C9 N2 116.92(13)
N1 C9 C8 122.15(13)
N2 C9 C8 120.87(13)
O1 C10 N3 120.94(14)
O1 C10 C8 123.29(14)
N3 C10 C8 115.76(14)
N3 C11 N2 107.79(12)
N3 C11 C12 106.90(13)
N2 C11 C12 111.08(13)
N3 C11 C16 109.86(14)
N2 C11 C16 111.01(13)
C12 C11 C16 110.08(13)
C13 C12 C11 113.88(13)
C13 C12 H12A 108.8
C11 C12 H12A 108.8
C13 C12 H12B 108.8
C11 C12 H12B 108.8
H12A C12 H12B 107.7
C14 C13 C12 110.65(15)
C14 C13 H13A 109.5
C12 C13 H13A 109.5
C14 C13 H13B 109.5
C12 C13 H13B 109.5
H13A C13 H13B 108.1
C15 C14 C13 110.50(14)
C15 C14 H14A 109.6
C13 C14 H14A 109.6
C15 C14 H14B 109.6
C13 C14 H14B 109.6
H14A C14 H14B 108.1
C14 C15 C16 110.67(15)
C14 C15 H15A 109.5
C16 C15 H15A 109.5
C14 C15 H15B 109.5
C16 C15 H15B 109.5
H15A C15 H15B 108.1
C15 C16 C11 112.35(15)
C15 C16 H16A 109.1
C11 C16 H16A 109.1
C15 C16 H16B 109.1
C11 C16 H16B 109.1
H16A C16 H16B 107.9
C18 C17 C22 119.09(14)
C18 C17 C7 121.61(13)
C22 C17 C7 119.28(14)
C17 C18 C19 120.77(15)
C17 C18 H18 119.6
C19 C18 H18 119.6
C20 C19 C18 119.00(15)
C20 C19 H19 120.5
C18 C19 H19 120.5
C21 C20 C19 121.20(14)
C21 C20 Cl1 119.33(12)
C19 C20 Cl1 119.47(13)
C20 C21 C22 119.14(15)
C20 C21 H21 120.4
C22 C21 H21 120.4
C21 C22 C17 120.75(15)
C21 C22 H22 119.6
C17 C22 H22 119.6
O2 C23 H23A 109.5
O2 C23 H23B 109.5
H23A C23 H23B 109.5
O2 C23 H23C 109.5
H23A C23 H23C 109.5
H23B C23 H23C 109.5

loop_
_geom_bond_atom_site_label_1
_geom_bond_atom_site_label_2
_geom_bond_distance
Cl1 C20 1.7442(16)
O1 C10 1.2401(19)
O2 C23 1.405(2)
O2 H2 0.8400
N1 C9 1.3450(18)
N1 C1 1.3481(19)
N2 C9 1.365(2)
N2 C11 1.4631(19)
N2 H2N 0.85(2)
N3 C10 1.342(2)
N3 C11 1.4585(19)
N3 H3N 0.86(2)
C1 C6 1.395(2)
C1 C2 1.511(2)
C2 C3 1.519(2)
C2 H2A 0.9900
C2 H2B 0.9900
C3 C4 1.514(2)
C3 H3A 0.9900
C3 H3B 0.9900
C4 C5 1.531(2)
C4 H4A 0.9900
C4 H4B 0.9900
C5 C6 1.520(2)
C5 H5A 0.9900
C5 H5B 0.9900
C6 C7 1.4052(19)
C7 C8 1.397(2)
C7 C17 1.496(2)
C8 C9 1.411(2)
C8 C10 1.480(2)
C11 C12 1.528(2)
C11 C16 1.529(2)
C12 C13 1.523(2)
C12 H12A 0.9900
C12 H12B 0.9900
C13 C14 1.521(3)
C13 H13A 0.9900
C13 H13B 0.9900
C14 C15 1.516(3)
C14 H14A 0.9900
C14 H14B 0.9900
C15 C16 1.526(3)
C15 H15A 0.9900
C15 H15B 0.9900
C16 H16A 0.9900
C16 H16B 0.9900
C17 C18 1.382(2)
C17 C22 1.389(2)
C18 C19 1.391(2)
C18 H18 0.9500
C19 C20 1.383(2)
C19 H19 0.9500
C20 C21 1.377(2)
C21 C22 1.388(2)
C21 H21 0.9500
C22 H22 0.9500
C23 H23A 0.9800
C23 H23B 0.9800
C23 H23C 0.9800

loop_
_geom_torsion_atom_site_label_1
_geom_torsion_atom_site_label_2
_geom_torsion_atom_site_label_3
_geom_torsion_atom_site_label_4
_geom_torsion
C9 N1 C1 C6 1.4(2)
C9 N1 C1 C2 -178.65(14)
N1 C1 C2 C3 157.81(15)
C6 C1 C2 C3 -22.2(2)
C1 C2 C3 C4 51.1(2)
C2 C3 C4 C5 -63.6(2)
C3 C4 C5 C6 45.3(2)
N1 C1 C6 C7 1.3(2)
C2 C1 C6 C7 -178.63(14)
N1 C1 C6 C5 -175.25(15)
C2 C1 C6 C5 4.8(2)
C4 C5 C6 C1 -16.4(2)
C4 C5 C6 C7 167.19(15)
C1 C6 C7 C8 -1.4(2)
C5 C6 C7 C8 175.22(14)
C1 C6 C7 C17 -179.03(14)
C5 C6 C7 C17 -2.4(2)
C6 C7 C8 C9 -1.1(2)
C17 C7 C8 C9 176.48(14)
C6 C7 C8 C10 -178.65(14)
C17 C7 C8 C10 -1.1(2)
C1 N1 C9 N2 172.93(14)
C1 N1 C9 C8 -4.1(2)
C11 N2 C9 N1 158.74(14)
C11 N2 C9 C8 -24.2(2)
C7 C8 C9 N1 4.0(2)
C10 C8 C9 N1 -178.35(14)
C7 C8 C9 N2 -172.91(14)
C10 C8 C9 N2 4.7(2)
C11 N3 C10 O1 -167.31(17)
C11 N3 C10 C8 13.4(3)
C7 C8 C10 O1 -0.7(3)
C9 C8 C10 O1 -178.28(16)
C7 C8 C10 N3 178.55(16)
C9 C8 C10 N3 1.0(2)
C10 N3 C11 N2 -29.2(2)
C10 N3 C11 C12 -148.67(18)
C10 N3 C11 C16 91.9(2)
C9 N2 C11 N3 33.4(2)
C9 N2 C11 C12 150.18(14)
C9 N2 C11 C16 -86.99(18)
N3 C11 C12 C13 -170.69(14)
N2 C11 C12 C13 71.96(18)
C16 C11 C12 C13 -51.41(18)
C11 C12 C13 C14 54.01(19)
C12 C13 C14 C15 -56.51(19)
C13 C14 C15 C16 58.4(2)
C14 C15 C16 C11 -57.0(2)
N3 C11 C16 C15 169.89(14)
N2 C11 C16 C15 -70.98(18)
C12 C11 C16 C15 52.43(18)
C8 C7 C17 C18 93.25(19)
C6 C7 C17 C18 -89.15(18)
C8 C7 C17 C22 -88.44(19)
C6 C7 C17 C22 89.17(18)
C22 C17 C18 C19 2.7(2)
C7 C17 C18 C19 -179.02(14)
C17 C18 C19 C20 -0.9(2)
C18 C19 C20 C21 -1.1(2)
C18 C19 C20 Cl1 179.81(13)
C19 C20 C21 C22 1.3(2)
Cl1 C20 C21 C22 -179.58(13)
C20 C21 C22 C17 0.5(2)
C18 C17 C22 C21 -2.4(2)
C7 C17 C22 C21 179.20(14)
